data_1557347
loop_
_publ_author_name
'Butts, Craig P.'
'Eberson, Lennart'
'Hartshorn, Michael P.'
'Robinson, Ward T.'
'Timmerman-Vaughan, David J.'
'Young, Dawson A. W.'

_publ_section_title
;
 Photochemical Nitration by Tetranitromethane. Part XXVI. Adduct Formation
 in the Photochemical Reaction of 1,2,3-Trimethylbenzene: the Formation of
 'Double' Adducts Including Nitronic Esters
;
_journal_name_full 'Acta Chemica Scandinavica'
_journal_page_first 29
_journal_page_last 47
_journal_paper_doi 10.3891/acta.chem.scand.50-0029
_journal_volume 50
_journal_year 1996
_chemical_formula_sum 'C14 H23 N5 O12'
_chemical_formula_weight 453.37
_chemical_name_common
;
2,3,4-Trimethyl-c-2,c-5-dinitro-t-6-trinitromethylcyclohex-3-en-r-1-ol 
ethyl etherate
;
_space_group_IT_number 9
_space_group_name_Hall 'C -2yc'
_space_group_name_H-M_alt 'C 1 c 1'
_symmetry_cell_setting monoclinic
_symmetry_Int_Tables_number 9
_symmetry_space_group_name_Hall 'C -2yc'
_symmetry_space_group_name_H-M 'C 1 c 1'
_cell_angle_alpha 90.
_cell_angle_beta 105.63(3)
_cell_angle_gamma 90.
_cell_formula_units_Z 4
_cell_length_a 14.569(5)
_cell_length_b 12.086(4)
_cell_length_c 11.793(4)
_cell_volume 1999.7(12)
_diffrn_ambient_temperature 130
_diffrn_radiation_probe x-ray
_diffrn_radiation_type CuK\a
_diffrn_radiation_wavelength 1.5418
_exptl_absorpt_coefficient_mu 1.157
_exptl_crystal_density_diffrn 1.506
_refine_ls_number_reflns 1124
_refine_ls_R_factor_gt 0.041
_refine_ls_wR_factor_ref 0.096
_cod_data_source_file Acta-Chem-Scand-1996-50-29-3.cif
_cod_data_source_block 1
_cod_original_cell_volume 2000(1)
_cod_original_sg_symbol_H-M 'C c'
_cod_database_code 1557347

loop_
_space_group_symop_id
_space_group_symop_operation_xyz
1 x,y,z
2 x,-y,1/2+z
3 1/2+x,1/2+y,z
4 1/2+x,1/2-y,1/2+z

loop_
_atom_site_label
_atom_site_type_symbol
_atom_site_thermal_displace_type
_atom_site_fract_x
_atom_site_fract_y
_atom_site_fract_z
_atom_site_occupancy
_atom_site_U_iso_or_equiv
_atom_site_calc_flag
_atom_site_refinement_flags
_atom_site_disorder_assembly
_atom_site_disorder_group
O1 O Uiso 0.2012(3) 0.1611(3) 0.6366(3) 1.000 0.0220(10) . . . .
O11 O Uiso 0.27010(10) -0.0310(4) 0.5120(4) 1.000 0.0410(10) . . . .
O12 O Uiso 0.4035(4) 0.0532(5) 0.5605(4) 1.000 0.055(2) . . . .
O21 O Uiso 0.1127(4) -0.2330(4) 0.5900(4) 1.000 0.0380(10) . . . .
O22 O Uiso 0.1116(3) -0.2975(4) 0.7609(4) 1.000 0.0380(10) . . . .
O31 O Uiso -0.0862(3) -0.0552(3) 0.5182(4) 1.000 0.0330(10) . . . .
O32 O Uiso -0.0314(3) -0.1298(3) 0.6911(4) 1.000 0.0290(10) . . . .
O41 O Uiso 0.0879(3) 0.1252(4) 0.8285(4) 1.000 0.0300(10) . . . .
O42 O Uiso -0.0615(3) 0.0863(3) 0.7506(4) 1.000 0.0320(10) . . . .
O51 O Uiso -0.0109(3) 0.1958(4) 0.5639(4) 1.000 0.0320(10) . . . .
O52 O Uiso 0.0461(3) 0.0776(4) 0.4608(4) 1.000 0.0320(10) . . . .
N1 N Uiso 0.3331(4) 0.0155(4) 0.5838(5) 1.000 0.0280(10) . . . .
N2 N Uiso 0.1280(4) -0.2254(4) 0.6975(5) 1.000 0.0270(10) . . . .
N3 N Uiso -0.0304(4) -0.0618(4) 0.6150(4) 1.000 0.0220(10) . . . .
N4 N Uiso 0.0228(4) 0.0844(4) 0.7534(4) 1.000 0.0240(10) . . . .
N5 N Uiso 0.0262(4) 0.1095(5) 0.5491(4) 1.000 0.0270(10) . . . .
C1 C Uiso 0.2261(4) 0.0690(4) 0.7114(5) 1.000 0.0220(10) . . . .
C2 C Uiso 0.3261(4) 0.0283(5) 0.7124(5) 1.000 0.0230(10) . . . .
C3 C Uiso 0.3466(4) -0.0846(5) 0.7680(5) 1.000 0.025(2) . . . .
C4 C Uiso 0.2804(4) -0.1451(5) 0.7985(5) 1.000 0.0220(10) . . . .
C5 C Uiso 0.1739(4) -0.1182(5) 0.7569(5) 1.000 0.0220(10) . . . .
C6 C Uiso 0.1497(4) -0.0218(5) 0.6725(5) 1.000 0.0190(10) . . . .
O6 O Uiso 0.7026(3) 0.1330(3) 0.2320(4) 1.000 0.0280(10) . . . .
C7 C Uiso 0.3981(4) 0.1132(5) 0.7741(6) 1.000 0.0290(10) . . . .
C8 C Uiso 0.4505(4) -0.1199(5) 0.8010(6) 1.000 0.027(2) . . . .
C9 C Uiso 0.3051(5) -0.2452(5) 0.8763(6) 1.000 0.031(2) . . . .
C10 C Uiso 0.0481(4) 0.0261(5) 0.6508(5) 1.000 0.0190(10) . . . .
C11 C Uiso 0.6239(5) 0.0843(6) 0.0328(6) 1.000 0.036(2) . . . .
C12 C Uiso 0.7042(5) 0.0571(5) 0.1397(6) 1.000 0.035(2) . . . .
C13 C Uiso 0.7676(5) 0.1017(5) 0.3412(5) 1.000 0.033(2) . . . .
C14 C Uiso 0.7540(5) 0.1766(6) 0.4357(6) 1.000 0.035(2) . . . .

loop_
_atom_type_symbol
_atom_type_description
_atom_type_scat_dispersion_real
_atom_type_scat_dispersion_imag
_atom_type_scat_source
C C 0.0181 0.0091 ' International Tables Vol C Tables 4.2.6.8 and 6.1.1.4'
N N 0.0311 0.0180 ' International Tables Vol C Tables 4.2.6.8 and 6.1.1.4'
O O 0.0492 0.0322 ' International Tables Vol C Tables 4.2.6.8 and 6.1.1.4'

loop_
_geom_angle_atom_site_label_1
_geom_angle_atom_site_label_2
_geom_angle_atom_site_label_3
_geom_angle
_geom_angle_site_symmetry_1
_geom_angle_site_symmetry_2
_geom_angle_site_symmetry_3
_geom_angle_publ_flag
O11 N1 O12 122.9(5) . . . yes
O11 N1 C2 119.6(5) . . . yes
O12 N1 C2 117.6(5) . . . yes
O21 N2 O22 124.8(5) . . . yes
O21 N2 C5 117.9(5) . . . yes
O22 N2 C5 117.3(5) . . . yes
O31 N3 O32 126.8(5) . . . yes
O31 N3 C10 118.3(5) . . . yes
O32 N3 C10 114.8(5) . . . yes
O41 N4 O42 126.5(5) . . . yes
O41 N4 C10 117.2(5) . . . yes
O42 N4 C10 116.3(5) . . . yes
O51 N5 O52 128.0(5) . . . yes
O51 N5 C10 117.5(5) . . . yes
O52 N5 C10 114.5(5) . . . yes
O1 C1 C2 110.0(5) . . . yes
O1 C1 C6 109.5(5) . . . yes
C2 C1 C6 112.4(4) . . . no
N1 C2 C1 109.6(5) . . . yes
N1 C2 C3 106.1(5) . . . yes
N1 C2 C7 108.6(5) . . . yes
C1 C2 C3 111.7(5) . . . no
C1 C2 C7 108.7(5) . . . no
C3 C2 C7 112.1(5) . . . no
C2 C3 C4 122.7(6) . . . no
C2 C3 C8 115.6(5) . . . no
C4 C3 C8 121.3(5) . . . no
C3 C4 C5 122.8(5) . . . no
C3 C4 C9 122.3(6) . . . no
C5 C4 C9 115.0(5) . . . no
N2 C5 C4 104.2(5) . . . yes
N2 C5 C6 110.7(5) . . . yes
C4 C5 C6 114.3(5) . . . no
C1 C6 C5 109.3(5) . . . no
C1 C6 C10 111.4(5) . . . no
C5 C6 C10 116.2(5) . . . no
C12 O6 C13 112.0(5) . . . yes
N3 C10 N5 104.9(4) . . . yes
N3 C10 C6 113.3(5) . . . yes
N3 C10 N4 102.5(5) . . . yes
N4 C10 C6 117.8(5) . . . yes
N5 C10 C6 111.4(5) . . . yes
N4 C10 N5 105.8(5) . . . yes
O6 C12 C11 109.2(5) . . . yes
O6 C13 C14 108.9(5) . . . yes

loop_
_geom_bond_atom_site_label_1
_geom_bond_atom_site_label_2
_geom_bond_distance
_geom_bond_site_symmetry_1
_geom_bond_site_symmetry_2
_geom_bond_publ_flag
O1 C1 1.406(6) . . yes
O11 N1 1.207(7) . . yes
O12 N1 1.219(8) . . yes
O21 N2 1.230(7) . . yes
O22 N2 1.213(7) . . yes
O31 N3 1.213(7) . . yes
O32 N3 1.220(6) . . yes
O41 N4 1.214(7) . . yes
O42 N4 1.220(8) . . yes
O51 N5 1.209(8) . . yes
O52 N5 1.216(7) . . yes
N1 C2 1.555(8) . . yes
N2 C5 1.538(8) . . yes
N3 C10 1.535(8) . . yes
N4 C10 1.529(8) . . yes
N5 C10 1.533(8) . . yes
C1 C2 1.535(8) . . no
C1 C6 1.542(8) . . no
C2 C3 1.509(8) . . no
C2 C7 1.507(9) . . no
C3 C4 1.335(9) . . no
C3 C8 1.519(9) . . no
C4 C5 1.531(9) . . no
C4 C9 1.502(9) . . no
C5 C6 1.511(8) . . no
C6 C10 1.545(9) . . no
O6 C12 1.429(8) . . yes
O6 C13 1.429(8) . . yes
C11 C12 1.507(10) . . no
C13 C14 1.490(9) . . no

loop_
_geom_torsion_atom_site_label_1
_geom_torsion_atom_site_label_2
_geom_torsion_atom_site_label_3
_geom_torsion_atom_site_label_4
_geom_torsion
_geom_torsion_site_symmetry_1
_geom_torsion_site_symmetry_2
_geom_torsion_site_symmetry_3
_geom_torsion_site_symmetry_4
_geom_torsion_publ_flag
O11 N1 C2 C1 -46.6(7) . . . . no
O11 N1 C2 C3 74.1(6) . . . . no
O11 N1 C2 C7 -165.3(5) . . . . no
O12 N1 C2 C1 133.8(6) . . . . no
O12 N1 C2 C3 -105.5(6) . . . . no
O12 N1 C2 C7 15.1(7) . . . . no
O21 N2 C5 C4 -95.8(6) . . . . no
O21 N2 C5 C6 27.6(8) . . . . no
O22 N2 C5 C4 82.5(6) . . . . no
O22 N2 C5 C6 -154.1(5) . . . . no
O31 N3 C10 N4 115.4(5) . . . . no
O31 N3 C10 N5 5.1(7) . . . . no
O31 N3 C10 C6 -116.6(6) . . . . no
O32 N3 C10 N4 -62.0(6) . . . . no
O32 N3 C10 N5 -172.4(5) . . . . no
O32 N3 C10 C6 66.0(6) . . . . no
O41 N4 C10 N3 151.2(5) . . . . no
O41 N4 C10 N5 -99.2(6) . . . . no
O41 N4 C10 C6 26.1(7) . . . . no
O42 N4 C10 N3 -29.7(6) . . . . no
O42 N4 C10 N5 80.0(6) . . . . no
O42 N4 C10 C6 -154.8(5) . . . . no
O51 N5 C10 N3 102.8(6) . . . . no
O51 N5 C10 N4 -5.2(7) . . . . no
O51 N5 C10 C6 -134.3(6) . . . . no
O52 N5 C10 N3 -74.9(6) . . . . no
O52 N5 C10 N4 177.2(5) . . . . no
O52 N5 C10 C6 48.1(7) . . . . no
O1 C1 C2 N1 -49.5(6) . . . . no
O1 C1 C2 C3 -166.8(4) . . . . no
O1 C1 C2 C7 69.1(6) . . . . no
C6 C1 C2 N1 72.8(6) . . . . no
C6 C1 C2 C3 -44.5(6) . . . . no
C6 C1 C2 C7 -168.6(5) . . . . no
O1 C1 C6 C5 -177.0(5) . . . . no
O1 C1 C6 C10 -47.2(6) . . . . no
C2 C1 C6 C5 60.4(6) . . . . no
C2 C1 C6 C10 -169.9(5) . . . . no
N1 C2 C3 C4 -111.9(6) . . . . no
N1 C2 C3 C8 75.3(6) . . . . no
C1 C2 C3 C4 7.5(8) . . . . no
C1 C2 C3 C8 -165.3(5) . . . . no
C7 C2 C3 C4 129.8(6) . . . . no
C7 C2 C3 C8 -43.1(7) . . . . no
C2 C3 C4 C5 13.5(9) . . . . no
C2 C3 C4 C9 -166.6(5) . . . . no
C8 C3 C4 C5 -174.0(5) . . . . no
C8 C3 C4 C9 5.9(9) . . . . no
C3 C4 C5 N2 124.6(6) . . . . no
C3 C4 C5 C6 3.6(8) . . . . no
C9 C4 C5 N2 -55.3(6) . . . . no
C9 C4 C5 C6 -176.3(5) . . . . no
N2 C5 C6 C1 -156.4(5) . . . . no
N2 C5 C6 C10 76.5(6) . . . . no
C4 C5 C6 C1 -39.0(7) . . . . no
C4 C5 C6 C10 -166.1(5) . . . . no
C1 C6 C10 N3 -178.5(4) . . . . no
C1 C6 C10 N4 -58.9(7) . . . . no
C1 C6 C10 N5 63.5(6) . . . . no
C5 C6 C10 N3 -52.4(6) . . . . no
C5 C6 C10 N4 67.2(7) . . . . no
C5 C6 C10 N5 -170.4(5) . . . . no
C13 O6 C12 C11 171.1(5) . . . . no
C12 O6 C13 C14 -173.5(5) . . . . no
